data_4110925
loop_
_publ_author_name
'Anne J. McNeil'
'Peter M\"uller'
'James E. Whitten'
'Timothy M. Swager'

_publ_section_title
;
 Conjugated Polymers in an Arene Sandwich
;
_journal_name_full 'Journal of the American Chemical Society'
_journal_page_first 12426
_journal_page_last 12427
_journal_paper_doi 10.1021/ja0648099
_journal_volume 128
_journal_year 2006
_chemical_formula_sum 'C96 H108 N2 O4 Si2'
_chemical_formula_weight 1410.02
_chemical_name_systematic
;
 ?
;
_space_group_IT_number 2
_symmetry_cell_setting triclinic
_symmetry_space_group_name_Hall '-P 1'
_symmetry_space_group_name_H-M 'P -1'
_atom_sites_solution_hydrogens geom
_atom_sites_solution_primary direct
_atom_sites_solution_secondary difmap
_audit_creation_method SHELXL-97
_cell_angle_alpha 103.5250(10)
_cell_angle_beta 110.0680(10)
_cell_angle_gamma 95.8310(10)
_cell_formula_units_Z 1
_cell_length_a 11.2561(3)
_cell_length_b 13.2580(5)
_cell_length_c 14.5786(5)
_cell_measurement_reflns_used 9528
_cell_measurement_temperature 100(2)
_cell_measurement_theta_max 30.52
_cell_measurement_theta_min 2.28
_cell_volume 1947.07(11)
_computing_cell_refinement 'SAINT 5 (Bruker-AXS, 2003)'
_computing_data_collection 'SMART 5 (Bruker-AXS, 2003)'
_computing_data_reduction 'SAINT 5 (Bruker-AXS, 2003)'
_computing_molecular_graphics 'Bruker SHELXTL'
_computing_publication_material 'Bruker SHELXTL'
_computing_structure_refinement 'SHELXL-97 (Sheldrick, 1997)'
_computing_structure_solution 'SHELXS-97 (Sheldrick, 1990)'
_diffrn_ambient_temperature 100(2)
_diffrn_measured_fraction_theta_full 0.998
_diffrn_measured_fraction_theta_max 0.998
_diffrn_measurement_device_type 'Bruker Smart APEX CCD'
_diffrn_measurement_method 'omega and phi scans'
_diffrn_radiation_monochromator graphite
_diffrn_radiation_source 'fine-focus sealed tube'
_diffrn_radiation_type MoK\a
_diffrn_radiation_wavelength 0.71073
_diffrn_reflns_av_R_equivalents 0.0255
_diffrn_reflns_av_sigmaI/netI 0.0213
_diffrn_reflns_limit_h_max 15
_diffrn_reflns_limit_h_min -15
_diffrn_reflns_limit_k_max 18
_diffrn_reflns_limit_k_min -18
_diffrn_reflns_limit_l_max 20
_diffrn_reflns_limit_l_min -20
_diffrn_reflns_number 43689
_diffrn_reflns_theta_full 29.57
_diffrn_reflns_theta_max 29.57
_diffrn_reflns_theta_min 1.61
_exptl_absorpt_coefficient_mu 0.101
_exptl_absorpt_correction_T_max 0.9851
_exptl_absorpt_correction_T_min 0.9561
_exptl_absorpt_correction_type multi-scan
_exptl_absorpt_process_details sadabs
_exptl_crystal_colour colorless
_exptl_crystal_density_diffrn 1.203
_exptl_crystal_description block
_exptl_crystal_F_000 758
_exptl_crystal_size_max 0.45
_exptl_crystal_size_mid 0.25
_exptl_crystal_size_min 0.15
_refine_diff_density_max 0.453
_refine_diff_density_min -0.276
_refine_diff_density_rms 0.058
_refine_ls_extinction_method none
_refine_ls_goodness_of_fit_ref 1.029
_refine_ls_hydrogen_treatment constr
_refine_ls_matrix_type full
_refine_ls_number_parameters 698
_refine_ls_number_reflns 10903
_refine_ls_number_restraints 925
_refine_ls_restrained_S_all 1.018
_refine_ls_R_factor_all 0.0576
_refine_ls_R_factor_gt 0.0489
_refine_ls_shift/su_max 0.001
_refine_ls_shift/su_mean 0.000
_refine_ls_structure_factor_coef Fsqd
_refine_ls_weighting_details 'calc w=1/[\s^2^(Fo^2^)+(0.0840P)^2^+0.5798P] where P=(Fo^2^+2Fc^2^)/3'
_refine_ls_weighting_scheme calc
_refine_ls_wR_factor_gt 0.1346
_refine_ls_wR_factor_ref 0.1427
_reflns_number_gt 9206
_reflns_number_total 10903
_reflns_threshold_expression >2sigma(I)
_cod_data_source_file ja0648099si20060706_020043.cif
_cod_data_source_block 06072
_cod_original_cell_volume 1947.06(11)
_cod_database_code 4110925

loop_
_symmetry_equiv_pos_as_xyz
'x, y, z'
'-x, -y, -z'

loop_
_atom_site_label
_atom_site_type_symbol
_atom_site_fract_x
_atom_site_fract_y
_atom_site_fract_z
_atom_site_U_iso_or_equiv
_atom_site_adp_type
_atom_site_occupancy
_atom_site_symmetry_multiplicity
_atom_site_calc_flag
_atom_site_refinement_flags
_atom_site_disorder_assembly
_atom_site_disorder_group
O2 O -0.77040(10) -0.14019(8) 0.36149(7) 0.0345(2) Uani 1 1 d . . .
O3 O -0.71262(9) -0.33325(7) 0.08258(7) 0.03035(19) Uani 1 1 d . . .
C1 C -0.68867(11) 0.07162(9) 0.17866(9) 0.0252(2) Uani 1 1 d . . .
C2 C -0.70705(12) 0.17437(10) 0.18547(11) 0.0305(3) Uani 1 1 d . . .
H2 H -0.7224 0.2144 0.2420 0.037 Uiso 1 1 calc R . .
C3 C -0.70276(13) 0.21836(11) 0.10839(12) 0.0368(3) Uani 1 1 d . . .
H3 H -0.7153 0.2888 0.1124 0.044 Uiso 1 1 calc R . .
C4 C -0.68039(13) 0.16015(12) 0.02640(12) 0.0382(3) Uani 1 1 d . . .
H4 H -0.6774 0.1911 -0.0255 0.046 Uiso 1 1 calc R . .
C5 C -0.66215(12) 0.05662(11) 0.01872(10) 0.0319(3) Uani 1 1 d . . .
H5 H -0.6466 0.0169 -0.0378 0.038 Uiso 1 1 calc R . .
C6 C -0.66706(11) 0.01246(10) 0.09507(9) 0.0261(2) Uani 1 1 d . . .
C7 C -0.64549(11) -0.09706(9) 0.10104(9) 0.0246(2) Uani 1 1 d . A .
H7 H -0.6279 -0.1372 0.0415 0.030 Uiso 1 1 calc R . .
C8 C -0.53275(11) -0.07924(9) 0.20155(9) 0.0261(2) Uani 1 1 d . . .
C9 C -0.41885(13) -0.11586(11) 0.21467(11) 0.0327(3) Uani 1 1 d . . .
H9 H -0.4062 -0.1583 0.1578 0.039 Uiso 1 1 calc R . .
C10 C -0.32304(13) -0.08990(12) 0.31188(11) 0.0374(3) Uani 1 1 d . . .
H10 H -0.2439 -0.1134 0.3210 0.045 Uiso 1 1 calc R . .
C11 C -0.34212(13) -0.02986(11) 0.39565(11) 0.0340(3) Uani 1 1 d . . .
H11 H -0.2767 -0.0131 0.4619 0.041 Uiso 1 1 calc R . .
C12 C -0.45808(12) 0.00579(10) 0.38210(10) 0.0294(2) Uani 1 1 d . . .
H12 H -0.4717 0.0468 0.4391 0.035 Uiso 1 1 calc R . .
C13 C -0.55194(11) -0.01879(9) 0.28611(9) 0.0253(2) Uani 1 1 d . . .
C14 C -0.68299(11) 0.01377(9) 0.25790(9) 0.0233(2) Uani 1 1 d . . .
H14 H -0.6943 0.0588 0.3186 0.028 Uiso 1 1 calc R . .
C15 C -0.78540(11) -0.09187(8) 0.20662(8) 0.0214(2) Uani 1 1 d . A .
C16 C -0.76213(12) -0.16106(9) 0.27894(9) 0.0260(2) Uani 1 1 d . A .
N1 N -0.73285(11) -0.25437(8) 0.23330(8) 0.0269(2) Uani 1 1 d DU . .
C41 C -0.7403(7) -0.3507(8) 0.2697(9) 0.0289(13) Uani 0.454(3) 1 d PDU A 1
H41A H -0.7733 -0.4145 0.2100 0.035 Uiso 0.454(3) 1 calc PR A 1
H41B H -0.8030 -0.3484 0.3037 0.035 Uiso 0.454(3) 1 calc PR A 1
C42 C -0.6102(4) -0.3607(3) 0.3442(3) 0.0268(7) Uani 0.454(3) 1 d PDU A 1
H42 H -0.6255 -0.4272 0.3631 0.032 Uiso 0.454(3) 1 calc PR A 1
C43 C -0.5092(7) -0.3713(4) 0.2965(5) 0.0312(10) Uani 0.454(3) 1 d PDU A 1
H43A H -0.4241 -0.3627 0.3514 0.037 Uiso 0.454(3) 1 calc PR A 1
H43B H -0.5042 -0.3127 0.2656 0.037 Uiso 0.454(3) 1 calc PR A 1
C44 C -0.5345(8) -0.4763(7) 0.2149(8) 0.0303(14) Uani 0.454(3) 1 d PDU A 1
H44A H -0.5371 -0.5353 0.2456 0.036 Uiso 0.454(3) 1 calc PR A 1
H44B H -0.6198 -0.4860 0.1599 0.036 Uiso 0.454(3) 1 calc PR A 1
C45 C -0.4316(10) -0.4805(9) 0.1695(10) 0.0317(16) Uani 0.454(3) 1 d PDU A 1
H45A H -0.3470 -0.4734 0.2243 0.038 Uiso 0.454(3) 1 calc PR A 1
H45B H -0.4266 -0.4194 0.1418 0.038 Uiso 0.454(3) 1 calc PR A 1
C46 C -0.4571(13) -0.5829(9) 0.0845(8) 0.057(3) Uani 0.454(3) 1 d PDU A 1
H46A H -0.3893 -0.5798 0.0568 0.085 Uiso 0.454(3) 1 calc PR A 1
H46B H -0.5412 -0.5908 0.0301 0.085 Uiso 0.454(3) 1 calc PR A 1
H46C H -0.4573 -0.6434 0.1122 0.085 Uiso 0.454(3) 1 calc PR A 1
C47 C -0.5630(4) -0.2686(2) 0.4427(2) 0.0360(7) Uani 0.454(3) 1 d PDU A 1
H47A H -0.5360 -0.2026 0.4281 0.043 Uiso 0.454(3) 1 calc PR A 1
H47B H -0.6355 -0.2593 0.4655 0.043 Uiso 0.454(3) 1 calc PR A 1
C48 C -0.4504(5) -0.2855(4) 0.5288(3) 0.0528(11) Uani 0.454(3) 1 d PDU A 1
H48A H -0.4248 -0.2246 0.5894 0.079 Uiso 0.454(3) 1 calc PR A 1
H48B H -0.3773 -0.2927 0.5075 0.079 Uiso 0.454(3) 1 calc PR A 1
H48C H -0.4769 -0.3499 0.5447 0.079 Uiso 0.454(3) 1 calc PR A 1
C41A C -0.6919(6) -0.3360(7) 0.2825(8) 0.0283(13) Uani 0.344(3) 1 d PDU A 2
H41C H -0.7339 -0.4057 0.2314 0.034 Uiso 0.344(3) 1 calc PR A 2
H41D H -0.7264 -0.3313 0.3371 0.034 Uiso 0.344(3) 1 calc PR A 2
C42A C -0.5473(5) -0.3350(4) 0.3296(4) 0.0281(9) Uani 0.344(3) 1 d PDU A 2
H42A H -0.5071 -0.3122 0.2844 0.034 Uiso 0.344(3) 1 calc PR A 2
C43A C -0.5216(4) -0.4453(3) 0.3327(3) 0.0344(9) Uani 0.344(3) 1 d PDU A 2
H43C H -0.4322 -0.4377 0.3812 0.041 Uiso 0.344(3) 1 calc PR A 2
H43D H -0.5805 -0.4775 0.3598 0.041 Uiso 0.344(3) 1 calc PR A 2
C44A C -0.5383(5) -0.5204(4) 0.2316(4) 0.0366(10) Uani 0.344(3) 1 d PDU A 2
H44C H -0.6268 -0.5264 0.1824 0.044 Uiso 0.344(3) 1 calc PR A 2
H44D H -0.5299 -0.5913 0.2408 0.044 Uiso 0.344(3) 1 calc PR A 2
C45A C -0.4434(15) -0.4884(12) 0.1860(11) 0.047(2) Uani 0.344(3) 1 d PDU A 2
H45C H -0.3550 -0.4708 0.2387 0.057 Uiso 0.344(3) 1 calc PR A 2
H45D H -0.4617 -0.4239 0.1652 0.057 Uiso 0.344(3) 1 calc PR A 2
C46A C -0.4495(14) -0.5751(9) 0.0938(10) 0.038(3) Uani 0.344(3) 1 d PDU A 2
H46D H -0.3885 -0.5497 0.0659 0.057 Uiso 0.344(3) 1 calc PR A 2
H46E H -0.5371 -0.5934 0.0415 0.057 Uiso 0.344(3) 1 calc PR A 2
H46F H -0.4269 -0.6380 0.1147 0.057 Uiso 0.344(3) 1 calc PR A 2
C47A C -0.4844(4) -0.2528(3) 0.4351(3) 0.0367(9) Uani 0.344(3) 1 d PDU A 2
H47C H -0.3894 -0.2443 0.4573 0.044 Uiso 0.344(3) 1 calc PR A 2
H47D H -0.5066 -0.1838 0.4286 0.044 Uiso 0.344(3) 1 calc PR A 2
C48A C -0.5234(6) -0.2799(4) 0.5163(4) 0.0453(12) Uani 0.344(3) 1 d PDU A 2
H48D H -0.4803 -0.2233 0.5804 0.068 Uiso 0.344(3) 1 calc PR A 2
H48E H -0.4983 -0.3466 0.5258 0.068 Uiso 0.344(3) 1 calc PR A 2
H48F H -0.6172 -0.2877 0.4957 0.068 Uiso 0.344(3) 1 calc PR A 2
C41B C -0.7243(16) -0.3445(18) 0.275(2) 0.029(3) Uani 0.202(3) 1 d PDU A 3
H41E H -0.7479 -0.4116 0.2200 0.034 Uiso 0.202(3) 1 calc PR A 3
H41F H -0.7830 -0.3473 0.3123 0.034 Uiso 0.202(3) 1 calc PR A 3
C42B C -0.5820(12) -0.3267(10) 0.3487(9) 0.036(2) Uani 0.202(3) 1 d PDU A 3
H42B H -0.5547 -0.2518 0.3931 0.044 Uiso 0.202(3) 1 calc PR A 3
C43B C -0.4924(16) -0.3469(10) 0.2918(12) 0.035(2) Uani 0.202(3) 1 d PDU A 3
H43E H -0.4996 -0.2981 0.2490 0.042 Uiso 0.202(3) 1 calc PR A 3
H43F H -0.4026 -0.3290 0.3424 0.042 Uiso 0.202(3) 1 calc PR A 3
C44B C -0.516(2) -0.4588(16) 0.224(2) 0.036(3) Uani 0.202(3) 1 d PDU A 3
H44E H -0.6047 -0.4770 0.1713 0.044 Uiso 0.202(3) 1 calc PR A 3
H44F H -0.5101 -0.5089 0.2659 0.044 Uiso 0.202(3) 1 calc PR A 3
C45B C -0.418(3) -0.469(2) 0.174(3) 0.044(4) Uani 0.202(3) 1 d PDU A 3
H45E H -0.4138 -0.4114 0.1420 0.053 Uiso 0.202(3) 1 calc PR A 3
H45F H -0.3313 -0.4629 0.2260 0.053 Uiso 0.202(3) 1 calc PR A 3
C46B C -0.454(2) -0.5758(16) 0.0921(13) 0.037(5) Uani 0.202(3) 1 d PDU A 3
H46G H -0.3857 -0.5828 0.0648 0.056 Uiso 0.202(3) 1 calc PR A 3
H46H H -0.5355 -0.5796 0.0368 0.056 Uiso 0.202(3) 1 calc PR A 3
H46I H -0.4631 -0.6333 0.1224 0.056 Uiso 0.202(3) 1 calc PR A 3
C47B C -0.5803(8) -0.4001(7) 0.4149(6) 0.0483(18) Uani 0.202(3) 1 d PDU A 3
H47E H -0.6414 -0.3843 0.4490 0.058 Uiso 0.202(3) 1 calc PR A 3
H47F H -0.6112 -0.4741 0.3705 0.058 Uiso 0.202(3) 1 calc PR A 3
C48B C -0.4518(10) -0.3913(11) 0.4934(9) 0.076(3) Uani 0.202(3) 1 d PDU A 3
H48G H -0.4579 -0.4403 0.5334 0.113 Uiso 0.202(3) 1 calc PR A 3
H48H H -0.4210 -0.3187 0.5386 0.113 Uiso 0.202(3) 1 calc PR A 3
H48I H -0.3911 -0.4092 0.4603 0.113 Uiso 0.202(3) 1 calc PR A 3
C17 C -0.73254(11) -0.25888(9) 0.13726(9) 0.0248(2) Uani 1 1 d . A .
C18 C -0.76417(11) -0.15713(8) 0.11225(8) 0.0213(2) Uani 1 1 d . . .
C19 C -0.89454(11) -0.18825(8) 0.01692(8) 0.0213(2) Uani 1 1 d . A .
H19 H -0.8850 -0.2298 -0.0460 0.026 Uiso 1 1 calc R . .
C20 C -0.98852(11) -0.25171(9) 0.04676(9) 0.0231(2) Uani 1 1 d . . .
C21 C -1.04724(12) -0.35776(9) 0.00145(9) 0.0268(2) Uani 1 1 d . A .
H21 H -1.0333 -0.3975 -0.0559 0.032 Uiso 1 1 calc R . .
C22 C -1.12708(13) -0.40539(10) 0.04123(10) 0.0313(3) Uani 1 1 d . . .
H22 H -1.1684 -0.4777 0.0105 0.038 Uiso 1 1 calc R A .
C23 C -1.14593(13) -0.34708(10) 0.12548(11) 0.0327(3) Uani 1 1 d . A .
H23 H -1.2008 -0.3798 0.1518 0.039 Uiso 1 1 calc R . .
C24 C -1.08557(12) -0.24110(10) 0.17224(10) 0.0283(2) Uani 1 1 d . . .
H24 H -1.0976 -0.2020 0.2308 0.034 Uiso 1 1 calc R A .
C25 C -1.00758(11) -0.19342(9) 0.13210(9) 0.0236(2) Uani 1 1 d . A .
C26 C -0.93038(11) -0.08066(8) 0.17545(8) 0.0215(2) Uani 1 1 d . . .
H26 H -0.9483 -0.0396 0.2345 0.026 Uiso 1 1 calc R A .
C27 C -0.96615(10) -0.03236(8) 0.08797(8) 0.0201(2) Uani 1 1 d . . .
C28 C -0.94684(10) -0.09003(8) 0.00302(8) 0.0200(2) Uani 1 1 d . . .
C29 C -0.98067(10) -0.05849(8) -0.08628(8) 0.0198(2) Uani 1 1 d . . .
C30 C -0.96345(10) -0.11936(8) -0.17414(8) 0.0212(2) Uani 1 1 d . . .
C31 C -0.94971(11) -0.17350(9) -0.24731(9) 0.0237(2) Uani 1 1 d D A .
Si1 Si -0.93110(3) -0.26789(2) -0.35336(2) 0.02321(9) Uani 1 1 d DU . .
C32 C -0.9998(3) -0.4024(2) -0.3521(2) 0.0296(6) Uani 0.576(2) 1 d PDU A 1
H32 H -0.9902 -0.4559 -0.4088 0.035 Uiso 0.576(2) 1 calc PR A 1
C33 C -0.9233(4) -0.4249(2) -0.2520(2) 0.0485(8) Uani 0.576(2) 1 d PDU A 1
H33A H -0.8314 -0.4143 -0.2409 0.073 Uiso 0.576(2) 1 calc PR A 1
H33B H -0.9542 -0.4982 -0.2559 0.073 Uiso 0.576(2) 1 calc PR A 1
H33C H -0.9355 -0.3767 -0.1953 0.073 Uiso 0.576(2) 1 calc PR A 1
C34 C -1.1435(3) -0.4179(2) -0.3696(3) 0.0466(7) Uani 0.576(2) 1 d PDU A 1
H34A H -1.1917 -0.4027 -0.4333 0.070 Uiso 0.576(2) 1 calc PR A 1
H34B H -1.1552 -0.3697 -0.3127 0.070 Uiso 0.576(2) 1 calc PR A 1
H34C H -1.1754 -0.4912 -0.3742 0.070 Uiso 0.576(2) 1 calc PR A 1
C35 C -0.7645(2) -0.24797(19) -0.34600(19) 0.0334(5) Uani 0.576(2) 1 d PDU A 1
H35 H -0.7570 -0.1988 -0.3872 0.040 Uiso 0.576(2) 1 calc PR A 1
C36 C -0.6660(9) -0.1957(7) -0.2362(8) 0.048(2) Uani 0.576(2) 1 d PDU A 1
H36A H -0.6894 -0.1300 -0.2069 0.072 Uiso 0.576(2) 1 calc PR A 1
H36B H -0.5796 -0.1797 -0.2373 0.072 Uiso 0.576(2) 1 calc PR A 1
H36C H -0.6665 -0.2442 -0.1948 0.072 Uiso 0.576(2) 1 calc PR A 1
C37 C -0.7303(5) -0.3522(4) -0.3929(4) 0.0591(12) Uani 0.576(2) 1 d PDU A 1
H37A H -0.7993 -0.3892 -0.4590 0.089 Uiso 0.576(2) 1 calc PR A 1
H37B H -0.7207 -0.3971 -0.3472 0.089 Uiso 0.576(2) 1 calc PR A 1
H37C H -0.6490 -0.3366 -0.4024 0.089 Uiso 0.576(2) 1 calc PR A 1
C38 C -1.0458(2) -0.23800(17) -0.47478(15) 0.0276(5) Uani 0.576(2) 1 d PDU A 1
H38 H -1.1345 -0.2471 -0.4737 0.033 Uiso 0.576(2) 1 calc PR A 1
C39 C -1.0054(11) -0.1234(7) -0.4696(9) 0.0432(19) Uani 0.576(2) 1 d PDU A 1
H39A H -1.0006 -0.0771 -0.4047 0.065 Uiso 0.576(2) 1 calc PR A 1
H39B H -1.0689 -0.1061 -0.5262 0.065 Uiso 0.576(2) 1 calc PR A 1
H39C H -0.9206 -0.1129 -0.4745 0.065 Uiso 0.576(2) 1 calc PR A 1
C40 C -1.0526(5) -0.3135(3) -0.5739(2) 0.0523(9) Uani 0.576(2) 1 d PDU A 1
H40A H -1.0654 -0.3865 -0.5703 0.078 Uiso 0.576(2) 1 calc PR A 1
H40B H -0.9719 -0.2967 -0.5838 0.078 Uiso 0.576(2) 1 calc PR A 1
H40C H -1.1249 -0.3059 -0.6311 0.078 Uiso 0.576(2) 1 calc PR A 1
C32A C -1.0473(4) -0.3914(3) -0.3827(3) 0.0283(7) Uani 0.424(2) 1 d PDU A 2
H32A H -1.0346 -0.4461 -0.4369 0.034 Uiso 0.424(2) 1 calc PR A 2
C33A C -1.0285(5) -0.4355(3) -0.2921(3) 0.0458(10) Uani 0.424(2) 1 d PDU A 2
H33D H -0.9399 -0.4469 -0.2652 0.069 Uiso 0.424(2) 1 calc PR A 2
H33E H -1.0893 -0.5029 -0.3140 0.069 Uiso 0.424(2) 1 calc PR A 2
H33F H -1.0442 -0.3850 -0.2387 0.069 Uiso 0.424(2) 1 calc PR A 2
C34A C -1.1857(3) -0.3718(3) -0.4278(3) 0.0460(10) Uani 0.424(2) 1 d PDU A 2
H34D H -1.1951 -0.3451 -0.4866 0.069 Uiso 0.424(2) 1 calc PR A 2
H34E H -1.2018 -0.3196 -0.3758 0.069 Uiso 0.424(2) 1 calc PR A 2
H34F H -1.2479 -0.4383 -0.4494 0.069 Uiso 0.424(2) 1 calc PR A 2
C35A C -0.7554(3) -0.2929(2) -0.2882(2) 0.0266(6) Uani 0.424(2) 1 d PDU A 2
H35A H -0.7552 -0.3207 -0.2300 0.032 Uiso 0.424(2) 1 calc PR A 2
C36A C -0.6565(13) -0.1902(10) -0.2434(12) 0.045(3) Uani 0.424(2) 1 d PDU A 2
H36D H -0.6841 -0.1380 -0.1993 0.068 Uiso 0.424(2) 1 calc PR A 2
H36E H -0.6488 -0.1633 -0.2986 0.068 Uiso 0.424(2) 1 calc PR A 2
H36F H -0.5728 -0.2029 -0.2032 0.068 Uiso 0.424(2) 1 calc PR A 2
C37A C -0.7220(7) -0.3772(5) -0.3606(4) 0.0480(14) Uani 0.424(2) 1 d PDU A 2
H37D H -0.7942 -0.4381 -0.3945 0.072 Uiso 0.424(2) 1 calc PR A 2
H37E H -0.6447 -0.3999 -0.3221 0.072 Uiso 0.424(2) 1 calc PR A 2
H37F H -0.7055 -0.3480 -0.4119 0.072 Uiso 0.424(2) 1 calc PR A 2
C38A C -0.9370(3) -0.2119(2) -0.4580(2) 0.0267(6) Uani 0.424(2) 1 d PDU A 2
H38A H -0.8482 -0.1719 -0.4407 0.032 Uiso 0.424(2) 1 calc PR A 2
C39A C -1.0294(14) -0.1325(9) -0.4718(10) 0.038(2) Uani 0.424(2) 1 d PDU A 2
H39D H -1.0052 -0.0771 -0.4072 0.058 Uiso 0.424(2) 1 calc PR A 2
H39E H -1.1183 -0.1700 -0.4924 0.058 Uiso 0.424(2) 1 calc PR A 2
H39F H -1.0232 -0.1004 -0.5244 0.058 Uiso 0.424(2) 1 calc PR A 2
C40A C -0.9733(4) -0.2984(3) -0.5597(3) 0.0349(8) Uani 0.424(2) 1 d PDU A 2
H40D H -0.9267 -0.3556 -0.5478 0.052 Uiso 0.424(2) 1 calc PR A 2
H40E H -0.9500 -0.2680 -0.6077 0.052 Uiso 0.424(2) 1 calc PR A 2
H40F H -1.0665 -0.3267 -0.5881 0.052 Uiso 0.424(2) 1 calc PR A 2

loop_
_atom_site_aniso_label
_atom_site_aniso_U_11
_atom_site_aniso_U_22
_atom_site_aniso_U_33
_atom_site_aniso_U_23
_atom_site_aniso_U_13
_atom_site_aniso_U_12
O2 0.0530(6) 0.0307(5) 0.0251(4) 0.0099(4) 0.0185(4) 0.0139(4)
O3 0.0368(5) 0.0247(4) 0.0283(4) 0.0032(3) 0.0124(4) 0.0109(4)
C1 0.0222(5) 0.0233(5) 0.0268(6) 0.0065(4) 0.0069(4) 0.0003(4)
C2 0.0237(5) 0.0246(6) 0.0397(7) 0.0090(5) 0.0089(5) 0.0024(4)
C3 0.0261(6) 0.0315(6) 0.0511(8) 0.0203(6) 0.0084(6) 0.0014(5)
C4 0.0294(6) 0.0423(8) 0.0405(7) 0.0218(6) 0.0067(5) -0.0032(5)
C5 0.0262(6) 0.0378(7) 0.0277(6) 0.0110(5) 0.0073(5) -0.0041(5)
C6 0.0229(5) 0.0262(5) 0.0257(5) 0.0064(4) 0.0073(4) -0.0011(4)
C7 0.0248(5) 0.0254(5) 0.0218(5) 0.0030(4) 0.0099(4) 0.0022(4)
C8 0.0250(5) 0.0247(5) 0.0256(5) 0.0041(4) 0.0088(4) 0.0022(4)
C9 0.0283(6) 0.0336(6) 0.0337(7) 0.0040(5) 0.0128(5) 0.0060(5)
C10 0.0272(6) 0.0414(7) 0.0389(7) 0.0077(6) 0.0082(5) 0.0108(5)
C11 0.0276(6) 0.0372(7) 0.0307(6) 0.0094(5) 0.0040(5) 0.0047(5)
C12 0.0318(6) 0.0272(6) 0.0261(6) 0.0042(5) 0.0102(5) 0.0033(5)
C13 0.0258(5) 0.0218(5) 0.0266(6) 0.0047(4) 0.0096(4) 0.0033(4)
C14 0.0259(5) 0.0193(5) 0.0219(5) 0.0018(4) 0.0089(4) 0.0030(4)
C15 0.0262(5) 0.0181(5) 0.0196(5) 0.0038(4) 0.0095(4) 0.0043(4)
C16 0.0315(6) 0.0219(5) 0.0241(5) 0.0055(4) 0.0104(5) 0.0061(4)
N1 0.0359(5) 0.0217(5) 0.0245(5) 0.0068(4) 0.0120(4) 0.0090(4)
C41 0.033(2) 0.024(3) 0.031(3) 0.014(2) 0.009(2) 0.0093(19)
C42 0.0327(18) 0.0198(16) 0.0249(13) 0.0085(12) 0.0067(11) 0.0028(12)
C43 0.029(2) 0.025(2) 0.0359(18) 0.0132(17) 0.0064(15) 0.0047(17)
C44 0.028(3) 0.029(3) 0.034(2) 0.008(2) 0.010(2) 0.011(2)
C45 0.026(3) 0.035(3) 0.039(3) 0.018(3) 0.012(2) 0.008(2)
C46 0.057(6) 0.056(4) 0.057(5) -0.004(3) 0.032(4) 0.019(4)
C47 0.0482(19) 0.0290(14) 0.0254(14) 0.0107(11) 0.0066(12) 0.0037(13)
C48 0.054(2) 0.055(2) 0.0323(18) 0.0115(16) -0.0025(17) 0.008(2)
C41A 0.030(3) 0.022(2) 0.031(3) 0.0092(19) 0.010(2) -0.001(2)
C42A 0.026(2) 0.026(2) 0.032(2) 0.0127(16) 0.0086(16) 0.0051(18)
C43A 0.0373(19) 0.0306(17) 0.0344(18) 0.0156(14) 0.0077(15) 0.0090(14)
C44A 0.037(2) 0.026(2) 0.042(2) 0.0124(18) 0.0068(17) 0.0096(19)
C45A 0.051(5) 0.044(4) 0.049(4) 0.017(3) 0.017(3) 0.012(3)
C46A 0.035(5) 0.032(4) 0.050(6) 0.026(4) 0.007(4) 0.016(4)
C47A 0.034(2) 0.0287(18) 0.038(2) 0.0074(15) 0.0047(16) 0.0017(15)
C48A 0.059(3) 0.036(2) 0.031(2) 0.0045(18) 0.009(2) 0.004(2)
C41B 0.035(5) 0.022(6) 0.028(6) 0.004(5) 0.013(5) 0.007(6)
C42B 0.036(5) 0.027(4) 0.047(4) 0.015(3) 0.012(3) 0.011(4)
C43B 0.031(4) 0.032(5) 0.040(4) 0.014(4) 0.006(3) 0.007(4)
C44B 0.033(5) 0.031(5) 0.046(5) 0.018(3) 0.013(4) 0.003(4)
C45B 0.047(7) 0.042(6) 0.043(6) 0.013(5) 0.018(5) 0.006(5)
C46B 0.041(9) 0.056(8) 0.017(5) 0.017(5) 0.016(6) -0.011(6)
C47B 0.060(4) 0.051(4) 0.043(4) 0.026(3) 0.021(3) 0.020(3)
C48B 0.060(5) 0.099(9) 0.079(7) 0.053(7) 0.018(5) 0.034(6)
C17 0.0265(5) 0.0222(5) 0.0240(5) 0.0047(4) 0.0084(4) 0.0057(4)
C18 0.0244(5) 0.0185(5) 0.0197(5) 0.0028(4) 0.0088(4) 0.0039(4)
C19 0.0252(5) 0.0175(5) 0.0200(5) 0.0024(4) 0.0092(4) 0.0042(4)
C20 0.0249(5) 0.0193(5) 0.0246(5) 0.0066(4) 0.0088(4) 0.0036(4)
C21 0.0298(6) 0.0200(5) 0.0276(6) 0.0055(4) 0.0082(5) 0.0040(4)
C22 0.0330(6) 0.0206(5) 0.0358(7) 0.0084(5) 0.0089(5) 0.0000(4)
C23 0.0337(6) 0.0293(6) 0.0370(7) 0.0146(5) 0.0139(5) 0.0006(5)
C24 0.0322(6) 0.0274(6) 0.0280(6) 0.0099(5) 0.0139(5) 0.0042(5)
C25 0.0262(5) 0.0201(5) 0.0243(5) 0.0068(4) 0.0095(4) 0.0033(4)
C26 0.0262(5) 0.0185(5) 0.0202(5) 0.0037(4) 0.0106(4) 0.0039(4)
C27 0.0218(5) 0.0176(5) 0.0199(5) 0.0029(4) 0.0089(4) 0.0019(4)
C28 0.0215(5) 0.0164(4) 0.0205(5) 0.0022(4) 0.0086(4) 0.0022(4)
C29 0.0207(5) 0.0171(4) 0.0195(5) 0.0011(4) 0.0087(4) 0.0012(4)
C30 0.0228(5) 0.0184(5) 0.0210(5) 0.0045(4) 0.0079(4) 0.0032(4)
C31 0.0271(5) 0.0202(5) 0.0220(5) 0.0044(4) 0.0083(4) 0.0051(4)
Si1 0.03180(17) 0.01778(15) 0.02137(16) 0.00215(11) 0.01412(13) 0.00438(12)
C32 0.0435(16) 0.0212(10) 0.0240(14) 0.0038(9) 0.0150(12) 0.0055(11)
C33 0.087(2) 0.0270(12) 0.0297(13) 0.0122(10) 0.0178(14) 0.0121(13)
C34 0.0529(16) 0.0305(12) 0.0626(18) 0.0109(12) 0.0336(15) -0.0003(11)
C35 0.0295(10) 0.0322(11) 0.0404(13) 0.0096(9) 0.0154(9) 0.0095(9)
C36 0.028(2) 0.049(4) 0.054(3) 0.014(2) 0.000(2) 0.010(2)
C37 0.046(2) 0.051(2) 0.086(4) 0.005(2) 0.037(3) 0.0201(16)
C38 0.0305(10) 0.0284(10) 0.0212(9) 0.0080(8) 0.0068(8) 0.0036(8)
C39 0.045(4) 0.0276(18) 0.048(3) 0.0162(17) 0.004(2) 0.0049(17)
C40 0.095(3) 0.0353(14) 0.0212(12) 0.0042(10) 0.0185(16) 0.0118(18)
C32A 0.0325(18) 0.0222(15) 0.0263(19) -0.0016(13) 0.0135(15) 0.0004(13)
C33A 0.068(3) 0.0306(16) 0.0371(19) 0.0047(14) 0.0266(19) -0.0090(16)
C34A 0.0294(15) 0.0387(19) 0.058(2) -0.0060(17) 0.0181(15) -0.0015(13)
C35A 0.0263(13) 0.0268(13) 0.0293(14) 0.0098(11) 0.0112(11) 0.0096(10)
C36A 0.036(4) 0.033(3) 0.055(5) 0.006(3) 0.010(3) -0.006(3)
C37A 0.045(2) 0.050(3) 0.047(3) 0.004(2) 0.017(2) 0.027(2)
C38A 0.0341(14) 0.0217(12) 0.0209(12) 0.0049(10) 0.0072(11) 0.0046(10)
C39A 0.046(5) 0.036(4) 0.028(3) 0.009(3) 0.003(3) 0.023(4)
C40A 0.055(2) 0.0301(16) 0.0203(15) 0.0080(12) 0.0158(16) 0.0064(16)

loop_
_atom_type_symbol
_atom_type_description
_atom_type_scat_dispersion_real
_atom_type_scat_dispersion_imag
_atom_type_scat_source
C C 0.0033 0.0016 'International Tables Vol C Tables 4.2.6.8 and 6.1.1.4'
H H 0.0000 0.0000 'International Tables Vol C Tables 4.2.6.8 and 6.1.1.4'
N N 0.0061 0.0033 'International Tables Vol C Tables 4.2.6.8 and 6.1.1.4'
O O 0.0106 0.0060 'International Tables Vol C Tables 4.2.6.8 and 6.1.1.4'
Si Si 0.0817 0.0704 'International Tables Vol C Tables 4.2.6.8 and 6.1.1.4'

loop_
_geom_angle_atom_site_label_1
_geom_angle_atom_site_label_2
_geom_angle_atom_site_label_3
_geom_angle
_geom_angle_site_symmetry_1
_geom_angle_site_symmetry_3
C2 C1 C6 120.36(12) . .
C2 C1 C14 126.16(11) . .
C6 C1 C14 113.43(10) . .
C1 C2 C3 119.21(13) . .
C4 C3 C2 120.34(13) . .
C3 C4 C5 120.88(13) . .
C6 C5 C4 118.89(13) . .
C5 C6 C1 120.32(12) . .
C5 C6 C7 126.14(12) . .
C1 C6 C7 113.49(10) . .
C6 C7 C8 105.28(9) . .
C6 C7 C18 108.92(9) . .
C8 C7 C18 105.74(9) . .
C9 C8 C13 119.96(11) . .
C9 C8 C7 126.47(11) . .
C13 C8 C7 113.57(10) . .
C8 C9 C10 119.40(12) . .
C11 C10 C9 120.57(12) . .
C10 C11 C12 119.76(12) . .
C13 C12 C11 119.66(12) . .
C12 C13 C8 120.63(11) . .
C12 C13 C14 126.44(11) . .
C8 C13 C14 112.94(10) . .
C1 C14 C13 105.42(9) . .
C1 C14 C15 109.06(9) . .
C13 C14 C15 105.66(9) . .
C16 C15 C18 104.50(9) . .
C16 C15 C14 109.43(9) . .
C18 C15 C14 109.59(9) . .
C16 C15 C26 107.02(9) . .
C18 C15 C26 109.61(9) . .
C14 C15 C26 116.05(9) . .
O2 C16 N1 124.91(11) . .
O2 C16 C15 126.21(11) . .
N1 C16 C15 108.86(10) . .
C17 N1 C16 113.01(10) . .
C17 N1 C41B 123.5(13) . .
C16 N1 C41B 122.8(13) . .
C17 N1 C41A 121.5(5) . .
C16 N1 C41A 125.2(5) . .
C41B N1 C41A 13.4(8) . .
C17 N1 C41 122.5(5) . .
C16 N1 C41 122.1(6) . .
C41B N1 C41 6.5(8) . .
C41A N1 C41 19.8(3) . .
N1 C41 C42 113.4(5) . .
C43 C42 C41 112.8(5) . .
C43 C42 C47 112.2(3) . .
C41 C42 C47 110.2(6) . .
C42 C43 C44 115.0(4) . .
C45 C44 C43 112.1(6) . .
C44 C45 C46 113.3(8) . .
C48 C47 C42 113.1(3) . .
N1 C41A C42A 118.5(5) . .
C43A C42A C41A 111.7(5) . .
C43A C42A C47A 112.4(4) . .
C41A C42A C47A 110.8(6) . .
C44A C43A C42A 115.4(4) . .
C43A C44A C45A 114.9(6) . .
C44A C45A C46A 112.7(10) . .
C48A C47A C42A 114.7(4) . .
N1 C41B C42B 105.8(11) . .
C43B C42B C47B 112.3(9) . .
C43B C42B C41B 112.0(14) . .
C47B C42B C41B 106.0(10) . .
C44B C43B C42B 115.8(11) . .
C43B C44B C45B 110.6(14) . .
C46B C45B C44B 111.3(15) . .
C48B C47B C42B 113.9(9) . .
O3 C17 N1 124.62(11) . .
O3 C17 C18 126.27(11) . .
N1 C17 C18 109.10(9) . .
C17 C18 C15 104.52(9) . .
C17 C18 C7 108.91(9) . .
C15 C18 C7 109.78(9) . .
C17 C18 C19 107.25(9) . .
C15 C18 C19 109.33(9) . .
C7 C18 C19 116.37(9) . .
C28 C19 C20 105.87(9) . .
C28 C19 C18 109.68(9) . .
C20 C19 C18 104.73(9) . .
C21 C20 C25 120.40(11) . .
C21 C20 C19 126.53(10) . .
C25 C20 C19 112.98(9) . .
C20 C21 C22 119.26(11) . .
C23 C22 C21 120.02(11) . .
C22 C23 C24 120.95(12) . .
C25 C24 C23 119.07(12) . .
C24 C25 C20 120.28(11) . .
C24 C25 C26 126.18(10) . .
C20 C25 C26 113.45(10) . .
C27 C26 C25 105.81(9) . .
C27 C26 C15 109.20(9) . .
C25 C26 C15 105.13(9) . .
C28 C27 C29 120.90(10) . 2_355
C28 C27 C26 113.48(9) . .
C29 C27 C26 125.56(9) 2_355 .
C27 C28 C29 120.64(10) . .
C27 C28 C19 113.57(9) . .
C29 C28 C19 125.72(9) . .
C27 C29 C28 118.46(9) 2_355 .
C27 C29 C30 121.09(10) 2_355 .
C28 C29 C30 120.44(10) . .
C31 C30 C29 177.94(12) . .
C30 C31 Si1 173.90(10) . .
C35 Si1 C38A 75.68(12) . .
C35 Si1 C31 111.73(9) . .
C38A Si1 C31 112.53(9) . .
C35 Si1 C32A 130.36(14) . .
C38A Si1 C32A 118.03(16) . .
C31 Si1 C32A 105.78(12) . .
C35 Si1 C32 115.86(12) . .
C38A Si1 C32 131.96(13) . .
C31 Si1 C32 105.66(9) . .
C32A Si1 C32 19.25(11) . .
C35 Si1 C38 110.64(10) . .
C38A Si1 C38 35.52(11) . .
C31 Si1 C38 103.96(7) . .
C32A Si1 C38 89.81(15) . .
C32 Si1 C38 108.21(12) . .
C35 Si1 C35A 34.07(12) . .
C38A Si1 C35A 109.43(13) . .
C31 Si1 C35A 102.02(9) . .
C32A Si1 C35A 107.76(16) . .
C32 Si1 C35A 89.22(13) . .
C38 Si1 C35A 143.10(11) . .
C34 C32 C33 109.8(3) . .
C34 C32 Si1 113.3(2) . .
C33 C32 Si1 110.7(2) . .
C37 C35 C36 110.2(5) . .
C37 C35 Si1 111.7(2) . .
C36 C35 Si1 112.6(5) . .
C39 C38 C40 111.5(5) . .
C39 C38 Si1 109.6(5) . .
C40 C38 Si1 112.99(18) . .
C33A C32A C34A 111.5(3) . .
C33A C32A Si1 113.9(3) . .
C34A C32A Si1 108.7(3) . .
C36A C35A C37A 112.8(7) . .
C36A C35A Si1 111.0(6) . .
C37A C35A Si1 111.6(3) . .
C40A C38A C39A 109.7(5) . .
C40A C38A Si1 112.1(2) . .
C39A C38A Si1 112.8(5) . .

loop_
_geom_bond_atom_site_label_1
_geom_bond_atom_site_label_2
_geom_bond_distance
_geom_bond_site_symmetry_2
O2 C16 1.2083(15) .
O3 C17 1.2074(14) .
C1 C2 1.3843(17) .
C1 C6 1.3981(17) .
C1 C14 1.5166(16) .
C2 C3 1.394(2) .
C3 C4 1.379(2) .
C4 C5 1.393(2) .
C5 C6 1.3875(17) .
C6 C7 1.5137(17) .
C7 C8 1.5213(17) .
C7 C18 1.5621(16) .
C8 C9 1.3848(17) .
C8 C13 1.4016(16) .
C9 C10 1.3919(19) .
C10 C11 1.390(2) .
C11 C12 1.3994(18) .
C12 C13 1.3722(17) .
C13 C14 1.5256(16) .
C14 C15 1.5621(15) .
C15 C16 1.5275(16) .
C15 C18 1.5521(15) .
C15 C26 1.5696(16) .
C16 N1 1.3892(15) .
N1 C17 1.3886(15) .
N1 C41B 1.460(14) .
N1 C41A 1.461(8) .
N1 C41 1.499(7) .
C41 C42 1.535(6) .
C42 C43 1.524(6) .
C42 C47 1.536(4) .
C43 C44 1.533(6) .
C44 C45 1.518(8) .
C45 C46 1.533(9) .
C47 C48 1.526(5) .
C41A C42A 1.532(7) .
C42A C43A 1.527(6) .
C42A C47A 1.538(6) .
C43A C44A 1.512(6) .
C44A C45A 1.513(9) .
C45A C46A 1.528(11) .
C47A C48A 1.499(7) .
C41B C42B 1.548(13) .
C42B C43B 1.517(12) .
C42B C47B 1.520(11) .
C43B C44B 1.514(13) .
C44B C45B 1.532(14) .
C45B C46B 1.528(14) .
C47B C48B 1.478(11) .
C17 C18 1.5226(16) .
C18 C19 1.5699(15) .
C19 C28 1.5102(15) .
C19 C20 1.5238(15) .
C20 C21 1.3883(16) .
C20 C25 1.3994(16) .
C21 C22 1.3987(18) .
C22 C23 1.3854(19) .
C23 C24 1.3931(18) .
C24 C25 1.3876(16) .
C25 C26 1.5188(15) .
C26 C27 1.5101(15) .
C27 C28 1.3932(14) .
C27 C29 1.4000(15) 2_355
C28 C29 1.4006(15) .
C29 C27 1.4000(15) 2_355
C29 C30 1.4312(14) .
C30 C31 1.2061(16) .
C31 Si1 1.8360(12) .
Si1 C35 1.829(2) .
Si1 C38A 1.831(3) .
Si1 C32A 1.852(4) .
Si1 C32 1.877(3) .
Si1 C38 1.955(2) .
Si1 C35A 1.978(3) .
C32 C34 1.532(4) .
C32 C33 1.534(4) .
C35 C37 1.541(5) .
C35 C36 1.542(8) .
C38 C39 1.518(9) .
C38 C40 1.525(3) .
C32A C33A 1.525(5) .
C32A C34A 1.544(5) .
C35A C36A 1.516(10) .
C35A C37A 1.521(6) .
C38A C40A 1.540(4) .
C38A C39A 1.552(10) .
